data_1519892
loop_
_publ_author_name
'Coles, Simon J.'
'Hursthouse, Michael B.'
'Skabara, Peter J.'

_publ_section_title
;
 C14H16NS2
;
_journal_name_full 'Crystal Structure Report Archive'
_journal_page_first 612
_journal_year 2008
_chemical_formula_sum 'C14 H16 N S2'
_chemical_formula_weight 262.40
_space_group_IT_number 14
_symmetry_cell_setting monoclinic
_symmetry_space_group_name_Hall '-P 2ybc'
_symmetry_space_group_name_H-M 'P 1 21/c 1'
_atom_sites_solution_hydrogens geom
_atom_sites_solution_primary direct
_atom_sites_solution_secondary difmap
_cell_angle_alpha 90.00
_cell_angle_beta 91.0640(10)
_cell_angle_gamma 90.00
_cell_formula_units_Z 4
_cell_length_a 8.7385(2)
_cell_length_b 9.11560(10)
_cell_length_c 16.4786(3)
_cell_measurement_reflns_used 20358
_cell_measurement_temperature 120(2)
_cell_measurement_theta_max 27.48
_cell_measurement_theta_min 2.91
_cell_volume 1312.40(4)
_computing_cell_refinement 'DENZO, COLLECT'
_computing_data_reduction 'DENZO, COLLECT'
_computing_molecular_graphics 'PLATON (Spek, 2003)'
_computing_structure_refinement 'SHELXL-97 (Sheldrick, 1997)'
_computing_structure_solution 'Sheldrick, G.M. (2008). Acta Cryst. A64, 112-1'
_diffrn_ambient_temperature 120(2)
_diffrn_detector_area_resol_mean 9.091
_diffrn_measured_fraction_theta_full 0.996
_diffrn_measured_fraction_theta_max 0.996
_diffrn_measurement_device_type 'Bruker-Nonius KappaCCD Area Detector'
_diffrn_measurement_method '\f and \w scans'
_diffrn_radiation_monochromator graphite
_diffrn_radiation_source 'Bruker-Nonius FR591 rotating anode'
_diffrn_radiation_type MoK\a
_diffrn_radiation_wavelength 0.71073
_diffrn_reflns_av_R_equivalents 0.0360
_diffrn_reflns_av_sigmaI/netI 0.0273
_diffrn_reflns_limit_h_max 10
_diffrn_reflns_limit_h_min -11
_diffrn_reflns_limit_k_max 11
_diffrn_reflns_limit_k_min -11
_diffrn_reflns_limit_l_max 20
_diffrn_reflns_limit_l_min -21
_diffrn_reflns_number 16828
_diffrn_reflns_theta_full 27.50
_diffrn_reflns_theta_max 27.50
_diffrn_reflns_theta_min 3.37
_exptl_absorpt_coefficient_mu 0.382
_exptl_absorpt_correction_T_max 0.9274
_exptl_absorpt_correction_T_min 0.8621
_exptl_absorpt_correction_type multi-scan
_exptl_absorpt_process_details 'SADABS V2.10 (Sheldrick, G.M., 2003)'
_exptl_crystal_colour yellow
_exptl_crystal_density_diffrn 1.328
_exptl_crystal_density_method 'not measured'
_exptl_crystal_description block
_exptl_crystal_F_000 556
_exptl_crystal_size_max 0.40
_exptl_crystal_size_mid 0.40
_exptl_crystal_size_min 0.20
_refine_diff_density_max 0.346
_refine_diff_density_min -0.287
_refine_diff_density_rms 0.050
_refine_ls_extinction_method none
_refine_ls_goodness_of_fit_ref 1.003
_refine_ls_hydrogen_treatment constr
_refine_ls_matrix_type full
_refine_ls_number_parameters 174
_refine_ls_number_reflns 3000
_refine_ls_number_restraints 0
_refine_ls_restrained_S_all 1.003
_refine_ls_R_factor_all 0.0415
_refine_ls_R_factor_gt 0.0342
_refine_ls_shift/su_max 0.029
_refine_ls_shift/su_mean 0.003
_refine_ls_structure_factor_coef Fsqd
_refine_ls_weighting_details 'calc w=1/[\s^2^(Fo^2^)+(0.0506P)^2^+0.6617P] where P=(Fo^2^+2Fc^2^)/3'
_refine_ls_weighting_scheme calc
_refine_ls_wR_factor_gt 0.0897
_refine_ls_wR_factor_ref 0.0950
_reflns_number_gt 2595
_reflns_number_total 3000
_reflns_threshold_expression >2sigma(I)
_cod_data_source_file eCrystal-612.cif
_cod_data_source_block 2008src1007
_cod_depositor_comments
;
Citation :
Coles, Simon J. and Hursthouse, Michael B. and Skabara, Peter J. (2008) 
University of Southampton, Crystal Structure Report Archive. 
(doi:10.5258/ecrystals/612)

More at:
http://ecrystals.chem.soton.ac.uk/612/

The following automatic conversions were performed:

'_symmetry_cell_setting' value 'Monoclinic' changed to 'monoclinic'
according to the built-in table from CIF Core dictionary named
'cif_core.dic' version 2.4.1 from 2010-06-29.

Automatic conversion script
Id: cif_fix_values 3392 2015-05-12 13:50:21Z andrius 
;
_cod_original_sg_symbol_H-M P2(1)/c
_cod_database_code 1519892

loop_
_symmetry_equiv_pos_as_xyz
'x, y, z'
'-x, y+1/2, -z+1/2'
'-x, -y, -z'
'x, -y-1/2, z-1/2'

loop_
_atom_site_label
_atom_site_type_symbol
_atom_site_fract_x
_atom_site_fract_y
_atom_site_fract_z
_atom_site_U_iso_or_equiv
_atom_site_adp_type
_atom_site_occupancy
_atom_site_symmetry_multiplicity
_atom_site_calc_flag
_atom_site_refinement_flags
_atom_site_disorder_assembly
_atom_site_disorder_group
S1 S 0.17503(4) 0.71041(4) 0.03160(2) 0.02374(12) Uani 1 1 d . . .
S2 S 0.05492(5) 0.48536(4) -0.19588(2) 0.02877(13) Uani 1 1 d . . .
N1 N 0.02181(14) 0.75988(14) -0.10261(7) 0.0235(3) Uani 1 1 d . . .
C2 C 0.00628(16) 0.88434(16) -0.05508(8) 0.0215(3) Uani 1 1 d . . .
C6 C 0.21871(17) 0.39945(16) -0.07220(9) 0.0235(3) Uani 1 1 d . . .
C4 C 0.10573(16) 0.66126(17) -0.06553(8) 0.0219(3) Uani 1 1 d . . .
C3 C 0.08334(16) 0.87825(16) 0.02165(8) 0.0215(3) Uani 1 1 d . . .
C5 C 0.13695(17) 0.51946(16) -0.10132(9) 0.0229(3) Uani 1 1 d . . .
C1 C 0.07831(17) 0.99209(16) 0.07733(9) 0.0234(3) Uani 1 1 d . . .
H1 H 0.1302 0.9861 0.1284 0.028 Uiso 1 1 calc R . .
C7 C 0.21250(19) 0.28148(17) -0.12898(10) 0.0291(3) Uani 1 1 d . . .
H7 H 0.2619 0.1900 -0.1199 0.035 Uiso 1 1 calc R . .
C9 C 0.30079(18) 0.39176(17) 0.00897(9) 0.0250(3) Uani 1 1 d . . .
H9A H 0.2246 0.4035 0.0522 0.030 Uiso 1 1 calc R . .
H9B H 0.3728 0.4754 0.0132 0.030 Uiso 1 1 calc R . .
C10 C 0.39002(18) 0.24974(17) 0.02450(9) 0.0263(3) Uani 1 1 d . . .
H10A H 0.3202 0.1650 0.0172 0.032 Uiso 1 1 calc R . .
H10B H 0.4720 0.2410 -0.0159 0.032 Uiso 1 1 calc R . .
C8 C 0.1291(2) 0.31237(18) -0.19746(10) 0.0315(4) Uani 1 1 d . . .
H8 H 0.1140 0.2454 -0.2410 0.038 Uiso 1 1 calc R . .
C12 C 0.5465(3) 0.1014(2) 0.12732(11) 0.0424(5) Uani 1 1 d . . .
H12A H 0.6103 0.0770 0.0801 0.051 Uiso 1 1 calc R A 1
H12B H 0.4708 0.0216 0.1335 0.051 Uiso 1 1 calc R A 1
C11 C 0.4609(2) 0.2450(2) 0.10956(10) 0.0362(4) Uani 1 1 d . B .
H11A H 0.3791 0.2574 0.1497 0.043 Uiso 1 1 calc R . .
H11B H 0.5329 0.3282 0.1161 0.043 Uiso 1 1 calc R . .
C13 C 0.6534(5) 0.1069(4) 0.2067(2) 0.0278(9) Uani 0.497(6) 1 d P B 1
H13A H 0.7143 0.0156 0.2112 0.033 Uiso 0.497(6) 1 calc PR B 1
H13B H 0.7250 0.1909 0.2034 0.033 Uiso 0.497(6) 1 calc PR B 1
C14 C 0.5515(5) 0.1238(5) 0.2813(2) 0.0363(10) Uani 0.503(6) 1 d P B 1
H14A H 0.6159 0.1285 0.3305 0.054 Uiso 0.503(6) 1 calc PR B 1
H14B H 0.4823 0.0395 0.2846 0.054 Uiso 0.503(6) 1 calc PR B 1
H14C H 0.4913 0.2142 0.2762 0.054 Uiso 0.503(6) 1 calc PR B 1
C13 C 0.5568(7) 0.0677(5) 0.2190(3) 0.0504(15) Uani 0.504(7) 1 d P B 2
H13C H 0.4528 0.0647 0.2418 0.060 Uiso 0.504(7) 1 calc PR B 2
H13D H 0.6057 -0.0290 0.2280 0.060 Uiso 0.504(7) 1 calc PR B 2
C14 C 0.6487(9) 0.1842(7) 0.2597(4) 0.074(2) Uani 0.496(7) 1 d P B 2
H14D H 0.6553 0.1642 0.3181 0.111 Uiso 0.496(7) 1 calc PR B 2
H14E H 0.5996 0.2795 0.2506 0.111 Uiso 0.496(7) 1 calc PR B 2
H14F H 0.7518 0.1856 0.2374 0.111 Uiso 0.496(7) 1 calc PR B 2

loop_
_atom_site_aniso_label
_atom_site_aniso_U_11
_atom_site_aniso_U_22
_atom_site_aniso_U_33
_atom_site_aniso_U_23
_atom_site_aniso_U_13
_atom_site_aniso_U_12
S1 0.0275(2) 0.0243(2) 0.01916(19) 0.00087(13) -0.00424(14) 0.00379(14)
S2 0.0368(2) 0.0269(2) 0.0223(2) -0.00118(14) -0.00681(16) 0.00009(15)
N1 0.0253(6) 0.0258(6) 0.0194(6) 0.0002(5) -0.0016(5) 0.0016(5)
C2 0.0229(7) 0.0251(7) 0.0166(6) 0.0008(5) 0.0001(5) -0.0004(5)
C6 0.0230(7) 0.0237(7) 0.0237(7) 0.0011(6) 0.0007(5) -0.0019(6)
C4 0.0215(7) 0.0266(7) 0.0174(6) 0.0008(6) -0.0010(5) -0.0021(6)
C3 0.0207(7) 0.0245(7) 0.0193(6) 0.0034(5) -0.0005(5) 0.0020(5)
C5 0.0251(7) 0.0248(7) 0.0187(7) 0.0008(5) -0.0021(5) -0.0021(6)
C1 0.0252(7) 0.0278(8) 0.0172(7) 0.0021(5) -0.0030(5) 0.0010(6)
C7 0.0333(8) 0.0242(8) 0.0298(8) -0.0020(6) -0.0015(6) 0.0002(6)
C9 0.0264(8) 0.0248(8) 0.0237(7) 0.0003(6) -0.0020(6) 0.0017(6)
C10 0.0281(8) 0.0251(8) 0.0257(7) 0.0017(6) -0.0006(6) 0.0018(6)
C8 0.0395(9) 0.0266(8) 0.0283(8) -0.0046(6) -0.0030(7) -0.0028(7)
C12 0.0677(13) 0.0320(10) 0.0273(8) 0.0016(7) -0.0053(8) 0.0197(9)
C11 0.0525(11) 0.0296(9) 0.0264(8) 0.0014(7) -0.0044(7) 0.0124(8)
C13 0.0228(19) 0.0336(19) 0.0268(18) 0.0038(14) -0.0024(13) 0.0051(14)
C14 0.043(2) 0.046(2) 0.0203(17) 0.0058(15) -0.0010(14) 0.0019(17)
C13 0.069(4) 0.045(3) 0.037(2) 0.0083(19) -0.003(2) 0.020(2)
C14 0.096(5) 0.073(4) 0.050(3) 0.002(3) -0.039(3) 0.017(4)

loop_
_atom_type_symbol
_atom_type_description
_atom_type_scat_dispersion_real
_atom_type_scat_dispersion_imag
_atom_type_scat_source
C C 0.0033 0.0016 'International Tables Vol C Tables 4.2.6.8 and 6.1.1.4'
H H 0.0000 0.0000 'International Tables Vol C Tables 4.2.6.8 and 6.1.1.4'
N N 0.0061 0.0033 'International Tables Vol C Tables 4.2.6.8 and 6.1.1.4'
S S 0.1246 0.1234 'International Tables Vol C Tables 4.2.6.8 and 6.1.1.4'

loop_
_geom_angle_atom_site_label_1
_geom_angle_atom_site_label_2
_geom_angle_atom_site_label_3
_geom_angle
_geom_angle_site_symmetry_1
_geom_angle_site_symmetry_3
C3 S1 C4 89.31(7) . .
C8 S2 C5 91.64(8) . .
C4 N1 C2 111.05(12) . .
N1 C2 C1 124.76(13) . 3_575
N1 C2 C3 114.86(13) . .
C1 C2 C3 120.38(13) 3_575 .
C5 C6 C7 110.77(13) . .
C5 C6 C9 125.24(13) . .
C7 C6 C9 123.98(14) . .
N1 C4 C5 122.17(13) . .
N1 C4 S1 115.58(11) . .
C5 C4 S1 122.24(11) . .
C1 C3 C2 122.60(13) . .
C1 C3 S1 128.19(11) . .
C2 C3 S1 109.20(11) . .
C6 C5 C4 131.48(14) . .
C6 C5 S2 111.82(11) . .
C4 C5 S2 116.66(11) . .
C3 C1 C2 117.02(13) . 3_575
C8 C7 C6 113.65(15) . .
C6 C9 C10 114.85(12) . .
C11 C10 C9 112.04(13) . .
C7 C8 S2 112.11(12) . .
C11 C12 C13 112.1(2) . .
C11 C12 C13 113.95(18) . .
C13 C12 C13 35.0(2) . .
C10 C11 C12 112.87(14) . .
C14 C13 C12 108.6(3) . .
C14 C13 C12 108.8(4) . .

loop_
_geom_bond_atom_site_label_1
_geom_bond_atom_site_label_2
_geom_bond_distance
_geom_bond_site_symmetry_2
S1 C3 1.7335(15) .
S1 C4 1.7587(14) .
S2 C8 1.7052(17) .
S2 C5 1.7311(15) .
N1 C4 1.3048(19) .
N1 C2 1.3868(19) .
C2 C1 1.393(2) 3_575
C2 C3 1.4225(19) .
C6 C5 1.387(2) .
C6 C7 1.426(2) .
C6 C9 1.508(2) .
C4 C5 1.449(2) .
C3 C1 1.386(2) .
C1 C2 1.393(2) 3_575
C7 C8 1.361(2) .
C9 C10 1.530(2) .
C10 C11 1.522(2) .
C12 C11 1.534(2) .
C12 C13 1.542(4) .
C12 C13 1.593(4) .
C13 C14 1.539(5) .
C13 C14 1.484(8) .
